data_4300510
_journal_name_full 'Inorganic Chemistry'
_journal_paper_doi 10.1021/ic051471v
_journal_year 2006
_chemical_formula_sum 'C110 H94 Fe2 N2 O8'
_chemical_formula_weight 1683.57
_space_group_IT_number 14
_symmetry_cell_setting monoclinic
_symmetry_space_group_name_Hall '-P 2ybc'
_symmetry_space_group_name_H-M 'P 1 21/c 1'
_cell_angle_alpha 90.00
_cell_angle_beta 107.498(4)
_cell_angle_gamma 90.00
_cell_formula_units_Z 2
_cell_length_a 13.774(3)
_cell_length_b 23.088(5)
_cell_length_c 14.488(3)
_cell_measurement_temperature 173(2)
_cell_volume 4394.4(15)
_diffrn_ambient_temperature 173(2)
_exptl_crystal_density_diffrn 1.272
_cod_depositor_comments
;
The following automatic conversions were performed:
'_symmetry_cell_setting' value 'Monoclinic' changed to 'monoclinic'
according to '/home/saulius/struct/CIF-dictionaries/cif_core.dic'
dictionary named 'cif_core.dic' version 2.4.1 from 2010-06-29.

Automatic conversion script
Id: cif_fix_enum 1527 2010-12-29 10:47:43Z saulius 
;
_cod_original_sg_symbol_H-M 'P 21/c'
_cod_database_code 4300510

loop_
_symmetry_equiv_pos_as_xyz
'x, y, z'
'-x, y+1/2, -z+1/2'
'-x, -y, -z'
'x, -y-1/2, z-1/2'

loop_
_atom_site_label
_atom_site_type_symbol
_atom_site_fract_x
_atom_site_fract_y
_atom_site_fract_z
_atom_site_U_iso_or_equiv
_atom_site_adp_type
_atom_site_occupancy
_atom_site_symmetry_multiplicity
_atom_site_calc_flag
_atom_site_refinement_flags
_atom_site_disorder_assembly
_atom_site_disorder_group
Fe1 Fe 0.41394(3) 0.572784(16) 0.46382(3) 0.02302(12) Uani 1 1 d . . .
N1 N 0.28479(18) 0.55129(10) 0.51441(19) 0.0369(7) Uani 1 1 d . . .
H1A H 0.2562 0.5178 0.4835 0.044 Uiso 1 1 calc R . .
H1B H 0.3097 0.5428 0.5793 0.044 Uiso 1 1 calc R . .
O1 O 0.51307(15) 0.58391(9) 0.59343(14) 0.0383(5) Uani 1 1 d . . .
O2 O 0.39495(17) 0.49599(9) 0.39857(15) 0.0432(6) Uani 1 1 d . . .
O3 O 0.35900(14) 0.65026(8) 0.39442(14) 0.0304(5) Uani 1 1 d . . .
O4 O 0.48615(14) 0.60883(8) 0.35883(14) 0.0299(5) Uani 1 1 d . . .
C1 C 0.2041(2) 0.59308(12) 0.5025(2) 0.0304(7) Uani 1 1 d . . .
C2 C 0.1841(2) 0.61818(12) 0.5826(2) 0.0283(7) Uani 1 1 d . . .
C3 C 0.1067(2) 0.65902(12) 0.5651(2) 0.0318(7) Uani 1 1 d . . .
H3A H 0.0905 0.6761 0.6183 0.038 Uiso 1 1 calc R . .
C4 C 0.0527(2) 0.67532(14) 0.4721(2) 0.0410(8) Uani 1 1 d . . .
H4A H 0.0002 0.7035 0.4616 0.049 Uiso 1 1 calc R . .
C5 C 0.0754(2) 0.65056(16) 0.3946(2) 0.0458(9) Uani 1 1 d . . .
H5A H 0.0391 0.6620 0.3305 0.055 Uiso 1 1 calc R . .
C6 C 0.1502(2) 0.60945(15) 0.4099(2) 0.0405(8) Uani 1 1 d . . .
H6A H 0.1651 0.5921 0.3562 0.049 Uiso 1 1 calc R . .
C7 C 0.2458(2) 0.60089(13) 0.6844(2) 0.0356(8) Uani 1 1 d . . .
H7A H 0.2420 0.5583 0.6907 0.043 Uiso 1 1 calc R . .
H7B H 0.3180 0.6112 0.6942 0.043 Uiso 1 1 calc R . .
C8 C 0.2113(2) 0.62887(13) 0.7627(2) 0.0314(7) Uani 1 1 d . . .
C9 C 0.1439(2) 0.60166(14) 0.8025(2) 0.0362(8) Uani 1 1 d . . .
H9A H 0.1207 0.5637 0.7815 0.043 Uiso 1 1 calc R . .
C10 C 0.1094(2) 0.62847(15) 0.8722(2) 0.0420(8) Uani 1 1 d . . .
H10A H 0.0653 0.6085 0.9006 0.050 Uiso 1 1 calc R . .
C11 C 0.1397(3) 0.68452(16) 0.9002(2) 0.0468(9) Uani 1 1 d . . .
H11A H 0.1143 0.7038 0.9462 0.056 Uiso 1 1 calc R . .
C12 C 0.2070(3) 0.71243(15) 0.8612(2) 0.0484(9) Uani 1 1 d . . .
H12A H 0.2278 0.7510 0.8802 0.058 Uiso 1 1 calc R . .
C13 C 0.2436(2) 0.68450(14) 0.7950(2) 0.0392(8) Uani 1 1 d . . .
H13A H 0.2920 0.7035 0.7707 0.047 Uiso 1 1 calc R . .
C14 C 0.4095(2) 0.44677(13) 0.3698(2) 0.0289(7) Uani 1 1 d . . .
C15 C 0.3278(2) 0.42147(11) 0.2870(2) 0.0259(6) Uani 1 1 d . . .
C16 C 0.2347(2) 0.40617(12) 0.3023(2) 0.0311(7) Uani 1 1 d . . .
C17 C 0.1592(2) 0.38258(13) 0.2251(2) 0.0400(8) Uani 1 1 d . . .
H17A H 0.0965 0.3710 0.2343 0.048 Uiso 1 1 calc R . .
C18 C 0.1733(3) 0.37572(14) 0.1360(2) 0.0447(9) Uani 1 1 d . . .
H18A H 0.1199 0.3603 0.0840 0.054 Uiso 1 1 calc R . .
C19 C 0.2642(3) 0.39106(13) 0.1214(2) 0.0396(8) Uani 1 1 d . . .
H19A H 0.2732 0.3858 0.0594 0.048 Uiso 1 1 calc R . .
C20 C 0.3435(2) 0.41434(11) 0.1968(2) 0.0289(7) Uani 1 1 d . . .
C21 C 0.2142(2) 0.41310(11) 0.3977(2) 0.0283(7) Uani 1 1 d . . .
C22 C 0.2855(2) 0.39847(12) 0.4849(2) 0.0305(7) Uani 1 1 d . . .
H22A H 0.3494 0.3830 0.4849 0.037 Uiso 1 1 calc R . .
C23 C 0.2646(2) 0.40606(12) 0.5717(2) 0.0332(7) Uani 1 1 d . . .
H23A H 0.3155 0.3968 0.6304 0.040 Uiso 1 1 calc R . .
C24 C 0.1713(2) 0.42685(13) 0.5753(2) 0.0375(8) Uani 1 1 d . . .
C25 C 0.1000(2) 0.44016(13) 0.4883(3) 0.0409(8) Uani 1 1 d . . .
H25A H 0.0348 0.4537 0.4883 0.049 Uiso 1 1 calc R . .
C26 C 0.1209(2) 0.43425(13) 0.4011(2) 0.0389(8) Uani 1 1 d . . .
H26A H 0.0707 0.4448 0.3427 0.047 Uiso 1 1 calc R . .
C27 C 0.1489(3) 0.43378(16) 0.6701(3) 0.0537(10) Uani 1 1 d . . .
H27A H 0.0872 0.4571 0.6602 0.080 Uiso 1 1 calc R . .
H27B H 0.2063 0.4532 0.7167 0.080 Uiso 1 1 calc R . .
H27C H 0.1386 0.3956 0.6950 0.080 Uiso 1 1 calc R . .
C28 C 0.4373(2) 0.43366(12) 0.1747(2) 0.0296(7) Uani 1 1 d . . .
C29 C 0.4819(2) 0.48715(13) 0.2041(2) 0.0308(7) Uani 1 1 d . . .
H29A H 0.4588 0.5101 0.2477 0.037 Uiso 1 1 calc R . .
C30 C 0.5596(2) 0.50728(14) 0.1707(2) 0.0386(8) Uani 1 1 d . . .
H30A H 0.5880 0.5443 0.1910 0.046 Uiso 1 1 calc R . .
C31 C 0.5975(2) 0.47505(16) 0.1083(2) 0.0427(9) Uani 1 1 d . . .
C32 C 0.5564(3) 0.42028(16) 0.0828(2) 0.0460(9) Uani 1 1 d . . .
H32A H 0.5826 0.3964 0.0425 0.055 Uiso 1 1 calc R . .
C33 C 0.4781(3) 0.40002(14) 0.1150(2) 0.0397(8) Uani 1 1 d . . .
H33A H 0.4513 0.3624 0.0962 0.048 Uiso 1 1 calc R . .
C34 C 0.6775(3) 0.49909(18) 0.0670(2) 0.0579(11) Uani 1 1 d . . .
H34A H 0.6445 0.5161 0.0033 0.087 Uiso 1 1 calc R . .
H34B H 0.7231 0.4678 0.0604 0.087 Uiso 1 1 calc R . .
H34C H 0.7169 0.5290 0.1104 0.087 Uiso 1 1 calc R . .
C35 C 0.4217(2) 0.64855(12) 0.3457(2) 0.0246(6) Uani 1 1 d . . .
C36 C 0.4161(2) 0.69446(12) 0.2703(2) 0.0256(7) Uani 1 1 d . . .
C37 C 0.3324(2) 0.69549(12) 0.1864(2) 0.0279(7) Uani 1 1 d . . .
C38 C 0.3293(2) 0.73788(12) 0.1173(2) 0.0344(7) Uani 1 1 d . . .
H38A H 0.2730 0.7391 0.0601 0.041 Uiso 1 1 calc R . .
C39 C 0.4062(2) 0.77814(13) 0.1303(2) 0.0372(8) Uani 1 1 d . . .
H39A H 0.4030 0.8064 0.0818 0.045 Uiso 1 1 calc R . .
C40 C 0.4870(2) 0.77740(12) 0.2128(2) 0.0345(8) Uani 1 1 d . . .
H40A H 0.5392 0.8056 0.2216 0.041 Uiso 1 1 calc R . .
C41 C 0.4940(2) 0.73558(12) 0.2846(2) 0.0287(7) Uani 1 1 d . . .
C42 C 0.2470(2) 0.65336(12) 0.16987(19) 0.0279(7) Uani 1 1 d . . .
C43 C 0.2622(2) 0.59414(13) 0.1683(2) 0.0361(8) Uani 1 1 d . . .
H43A H 0.3292 0.5797 0.1783 0.043 Uiso 1 1 calc R . .
C44 C 0.1819(3) 0.55560(13) 0.1525(2) 0.0407(8) Uani 1 1 d . . .
H44A H 0.1947 0.5152 0.1525 0.049 Uiso 1 1 calc R . .
C45 C 0.0834(2) 0.57499(14) 0.1365(2) 0.0372(8) Uani 1 1 d . . .
C46 C 0.0677(2) 0.63416(14) 0.1362(2) 0.0386(8) Uani 1 1 d . . .
H46A H 0.0005 0.6486 0.1245 0.046 Uiso 1 1 calc R . .
C47 C 0.1478(2) 0.67253(13) 0.1524(2) 0.0334(7) Uani 1 1 d . . .
H47A H 0.1347 0.7130 0.1516 0.040 Uiso 1 1 calc R . .
C48 C -0.0045(3) 0.53333(15) 0.1214(3) 0.0562(10) Uani 1 1 d . . .
H48A H 0.0208 0.4935 0.1250 0.084 Uiso 1 1 calc R . .
H48B H -0.0537 0.5400 0.0576 0.084 Uiso 1 1 calc R . .
H48C H -0.0377 0.5394 0.1717 0.084 Uiso 1 1 calc R . .
C49 C 0.5802(2) 0.73867(12) 0.3753(2) 0.0313(7) Uani 1 1 d . . .
C50 C 0.5641(2) 0.74278(13) 0.4654(2) 0.0383(8) Uani 1 1 d . . .
H50A H 0.4967 0.7413 0.4696 0.046 Uiso 1 1 calc R . .
C51 C 0.6446(3) 0.74897(14) 0.5487(3) 0.0492(9) Uani 1 1 d . . .
H51A H 0.6314 0.7524 0.6091 0.059 Uiso 1 1 calc R . .
C52 C 0.7436(3) 0.75033(15) 0.5463(3) 0.0557(11) Uani 1 1 d . . .
C53 C 0.7599(3) 0.74601(14) 0.4574(3) 0.0549(11) Uani 1 1 d . . .
H53A H 0.8277 0.7468 0.4541 0.066 Uiso 1 1 calc R . .
C54 C 0.6802(2) 0.74051(13) 0.3726(3) 0.0436(9) Uani 1 1 d . . .
H54A H 0.6940 0.7380 0.3123 0.052 Uiso 1 1 calc R . .
C55 C 0.8317(3) 0.75655(19) 0.6379(3) 0.0865(16) Uani 1 1 d . . .
H55A H 0.8395 0.7974 0.6573 0.130 Uiso 1 1 calc R . .
H55B H 0.8943 0.7428 0.6262 0.130 Uiso 1 1 calc R . .
H55C H 0.8183 0.7335 0.6896 0.130 Uiso 1 1 calc R . .

loop_
_atom_site_aniso_label
_atom_site_aniso_U_11
_atom_site_aniso_U_22
_atom_site_aniso_U_33
_atom_site_aniso_U_23
_atom_site_aniso_U_13
_atom_site_aniso_U_12
Fe1 0.0243(2) 0.0198(2) 0.0252(2) 0.00223(18) 0.00799(17) 0.00150(17)
N1 0.0412(16) 0.0261(14) 0.0533(18) -0.0061(12) 0.0294(14) -0.0060(12)
O1 0.0288(12) 0.0598(15) 0.0233(11) 0.0003(10) 0.0032(9) 0.0048(11)
O2 0.0631(16) 0.0274(12) 0.0485(15) -0.0170(11) 0.0311(12) -0.0171(11)
O3 0.0320(12) 0.0300(12) 0.0336(12) 0.0087(9) 0.0163(10) 0.0051(9)
O4 0.0306(12) 0.0248(11) 0.0378(12) 0.0064(9) 0.0158(10) 0.0052(9)
C1 0.0239(16) 0.0286(17) 0.043(2) -0.0066(14) 0.0170(15) -0.0094(13)
C2 0.0259(16) 0.0264(16) 0.0338(18) 0.0002(13) 0.0110(14) -0.0042(13)
C3 0.0311(18) 0.0318(18) 0.0345(19) -0.0037(14) 0.0130(15) -0.0023(14)
C4 0.0277(18) 0.048(2) 0.046(2) 0.0081(17) 0.0103(16) 0.0028(15)
C5 0.0319(19) 0.070(3) 0.033(2) 0.0093(18) 0.0056(16) -0.0058(18)
C6 0.037(2) 0.054(2) 0.035(2) -0.0127(17) 0.0172(16) -0.0129(17)
C7 0.0328(18) 0.0348(18) 0.040(2) 0.0038(15) 0.0121(15) 0.0027(14)
C8 0.0274(17) 0.0354(18) 0.0276(17) 0.0045(14) 0.0023(14) 0.0021(14)
C9 0.0325(18) 0.0373(19) 0.0344(19) 0.0017(15) 0.0034(15) -0.0050(15)
C10 0.0339(19) 0.057(2) 0.035(2) 0.0036(17) 0.0099(16) -0.0076(16)
C11 0.052(2) 0.060(2) 0.0302(19) -0.0102(17) 0.0144(17) -0.0048(19)
C12 0.072(3) 0.038(2) 0.034(2) -0.0072(16) 0.0158(19) -0.0129(18)
C13 0.046(2) 0.038(2) 0.0344(19) 0.0050(15) 0.0133(16) -0.0107(16)
C14 0.0333(18) 0.0334(18) 0.0245(17) -0.0031(14) 0.0156(14) -0.0074(14)
C15 0.0341(17) 0.0114(14) 0.0286(16) 0.0009(12) 0.0041(13) 0.0041(12)
C16 0.0291(17) 0.0239(16) 0.0352(18) 0.0012(13) 0.0019(14) 0.0020(13)
C17 0.037(2) 0.0356(19) 0.041(2) 0.0016(16) 0.0021(16) -0.0036(15)
C18 0.049(2) 0.038(2) 0.035(2) -0.0060(16) -0.0041(17) -0.0051(17)
C19 0.053(2) 0.0346(19) 0.0260(18) -0.0032(14) 0.0048(16) 0.0012(16)
C20 0.0399(18) 0.0146(15) 0.0288(17) -0.0005(12) 0.0051(14) 0.0051(13)
C21 0.0264(16) 0.0186(15) 0.0389(18) 0.0003(13) 0.0085(14) -0.0068(12)
C22 0.0274(17) 0.0254(16) 0.0379(19) 0.0000(14) 0.0085(14) -0.0024(13)
C23 0.0364(19) 0.0267(17) 0.0363(19) 0.0026(14) 0.0107(15) -0.0028(14)
C24 0.041(2) 0.0284(17) 0.047(2) -0.0075(16) 0.0193(17) -0.0120(15)
C25 0.0294(18) 0.0350(19) 0.063(2) -0.0072(17) 0.0209(18) -0.0027(14)
C26 0.0296(18) 0.0354(19) 0.047(2) -0.0039(16) 0.0039(15) -0.0006(14)
C27 0.054(2) 0.059(2) 0.058(2) -0.011(2) 0.032(2) -0.0120(19)
C28 0.0375(18) 0.0256(16) 0.0232(16) 0.0038(13) 0.0056(13) 0.0122(14)
C29 0.0338(18) 0.0348(18) 0.0234(17) 0.0018(14) 0.0080(14) 0.0087(14)
C30 0.039(2) 0.042(2) 0.0316(19) 0.0092(15) 0.0057(16) 0.0055(16)
C31 0.036(2) 0.063(2) 0.0277(19) 0.0195(17) 0.0069(15) 0.0171(17)
C32 0.055(2) 0.059(2) 0.0270(18) 0.0075(17) 0.0166(17) 0.0268(19)
C33 0.054(2) 0.0335(19) 0.0287(18) 0.0015(15) 0.0088(16) 0.0143(16)
C34 0.043(2) 0.089(3) 0.044(2) 0.027(2) 0.0161(18) 0.016(2)
C35 0.0217(15) 0.0221(16) 0.0279(17) -0.0048(13) 0.0044(13) -0.0035(13)
C36 0.0316(17) 0.0205(15) 0.0276(17) 0.0020(12) 0.0134(14) 0.0049(13)
C37 0.0348(18) 0.0229(16) 0.0282(17) -0.0005(13) 0.0128(14) 0.0026(13)
C38 0.045(2) 0.0309(18) 0.0271(17) 0.0033(14) 0.0101(15) 0.0051(15)
C39 0.054(2) 0.0297(18) 0.0334(19) 0.0087(14) 0.0210(17) 0.0052(16)
C40 0.043(2) 0.0258(17) 0.043(2) 0.0053(15) 0.0245(17) -0.0025(14)
C41 0.0318(17) 0.0250(16) 0.0328(17) 0.0011(13) 0.0148(14) 0.0021(13)
C42 0.0362(18) 0.0265(16) 0.0189(15) 0.0030(12) 0.0051(13) 0.0041(13)
C43 0.0307(18) 0.0330(18) 0.0391(19) -0.0005(15) 0.0020(15) 0.0050(14)
C44 0.052(2) 0.0252(18) 0.040(2) -0.0010(15) 0.0058(17) 0.0020(16)
C45 0.043(2) 0.041(2) 0.0277(17) -0.0027(15) 0.0102(15) -0.0089(16)
C46 0.0328(19) 0.046(2) 0.038(2) -0.0010(16) 0.0105(15) 0.0019(16)
C47 0.0385(19) 0.0261(17) 0.0338(18) -0.0005(14) 0.0081(15) 0.0044(14)
C48 0.058(3) 0.053(2) 0.059(3) -0.0048(19) 0.020(2) -0.0181(19)
C49 0.0331(18) 0.0208(16) 0.0414(19) 0.0040(14) 0.0137(15) -0.0041(13)
C50 0.037(2) 0.0327(18) 0.043(2) 0.0017(15) 0.0101(17) -0.0105(15)
C51 0.057(2) 0.044(2) 0.042(2) 0.0031(17) 0.0082(19) -0.0200(18)
C52 0.050(2) 0.038(2) 0.066(3) 0.0157(19) -0.002(2) -0.0194(18)
C53 0.032(2) 0.037(2) 0.092(3) 0.016(2) 0.013(2) -0.0069(16)
C54 0.039(2) 0.0353(19) 0.058(2) 0.0060(17) 0.0182(18) -0.0034(16)
C55 0.066(3) 0.084(3) 0.081(3) 0.025(3) -0.020(2) -0.031(2)

loop_
_geom_bond_atom_site_label_1
_geom_bond_atom_site_label_2
_geom_bond_distance
_geom_bond_site_symmetry_2
_geom_bond_publ_flag
Fe1 O1 1.978(2) . ?
Fe1 O2 1.989(2) . ?
Fe1 O3 2.0798(19) . ?
Fe1 N1 2.175(2) . ?
Fe1 O4 2.2150(19) . ?
Fe1 C35 2.472(3) . ?
Fe1 Fe1 4.0646(10) 3_666 ?
Fe1 C7 4.522(3) . ?
N1 C1 1.442(4) . ?
O1 C14 1.258(3) 3_666 ?
O2 C14 1.247(3) . ?
O3 C35 1.269(3) . ?
O4 C35 1.251(3) . ?
C1 C6 1.377(4) . ?
C1 C2 1.398(4) . ?
C2 C3 1.389(4) . ?
C2 C7 1.517(4) . ?
C3 C4 1.382(4) . ?
C4 C5 1.377(4) . ?
C5 C6 1.370(4) . ?
C7 C8 1.501(4) . ?
C8 C9 1.382(4) . ?
C8 C13 1.393(4) . ?
C9 C10 1.385(4) . ?
C10 C11 1.383(4) . ?
C11 C12 1.381(4) . ?
C12 C13 1.372(4) . ?
C14 O1 1.258(3) 3_666 ?
C14 C15 1.495(4) . ?
C15 C20 1.397(4) . ?
C15 C16 1.410(4) . ?
C16 C17 1.389(4) . ?
C16 C21 1.501(4) . ?
C17 C18 1.371(4) . ?
C18 C19 1.378(4) . ?
C19 C20 1.399(4) . ?
C20 C28 1.490(4) . ?
C21 C22 1.388(4) . ?
C21 C26 1.389(4) . ?
C22 C23 1.383(4) . ?
C23 C24 1.387(4) . ?
C24 C25 1.379(4) . ?
C24 C27 1.504(4) . ?
C25 C26 1.385(4) . ?
C28 C29 1.388(4) . ?
C28 C33 1.400(4) . ?
C29 C30 1.381(4) . ?
C30 C31 1.388(4) . ?
C31 C32 1.390(5) . ?
C31 C34 1.510(4) . ?
C32 C33 1.378(4) . ?
C35 C36 1.508(4) . ?
C36 C41 1.400(4) . ?
C36 C37 1.402(4) . ?
C37 C38 1.391(4) . ?
C37 C42 1.489(4) . ?
C38 C39 1.379(4) . ?
C39 C40 1.368(4) . ?
C40 C41 1.401(4) . ?
C41 C49 1.484(4) . ?
C42 C43 1.385(4) . ?
C42 C47 1.385(4) . ?
C43 C44 1.384(4) . ?
C44 C45 1.380(4) . ?
C45 C46 1.383(4) . ?
C45 C48 1.510(4) . ?
C46 C47 1.379(4) . ?
C49 C50 1.391(4) . ?
C49 C54 1.391(4) . ?
C50 C51 1.379(4) . ?
C51 C52 1.375(5) . ?
C52 C53 1.376(5) . ?
C52 C55 1.512(5) . ?
C53 C54 1.386(5) . ?
